data_9014576
loop_
_publ_author_name
'Schmetzer, K.'
'Nuber, B.'
'Abraham, K.'

_publ_section_title
;
 Zur Kristallchemie Magnesium-reicher Turmaline
;
_journal_name_full 'Neues Jahrbuch fur Mineralogie, Abhandlungen'
_journal_page_first 93
_journal_page_last 112
_journal_volume 136
_journal_year 1979
_chemical_compound_source 'Landanai, Tanzania'
_chemical_formula_sum 'Al5.7 B3 Ca0.64 F0.46 H3.32 K0.02 Mg3.24 Na0.34 O30.54 Si6 V0.06'
_chemical_name_mineral Uvite
_space_group_IT_number 160
_symmetry_space_group_name_Hall 'R 3 -2"'
_symmetry_space_group_name_H-M 'R 3 m :H'
_cell_angle_alpha 90
_cell_angle_beta 90
_cell_angle_gamma 120
_cell_formula_units_Z 3
_cell_length_a 15.967
_cell_length_b 15.967
_cell_length_c 7.213
_cell_volume 1592.551
_database_code_amcsd 0019010
_exptl_crystal_density_diffrn 3.039
_cod_original_cell_volume 1592.550
_cod_original_sg_symbol_H-M 'R 3 m'
_cod_original_formula_sum '(Ca.64 Na.34 K.02) Mg3.24 Al5.7 V.06 Si6 B3 O30.54 F.46 H3.32'
_cod_database_code 9014576

loop_
_space_group_symop_operation_xyz
x,y,z
2/3+x,1/3+y,1/3+z
1/3+x,2/3+y,2/3+z
x,x-y,z
2/3+x,1/3+x-y,1/3+z
1/3+x,2/3+x-y,2/3+z
-y,-x,z
2/3-y,1/3-x,1/3+z
1/3-y,2/3-x,2/3+z
-x+y,y,z
2/3-x+y,1/3+y,1/3+z
1/3-x+y,2/3+y,2/3+z
-y,x-y,z
2/3-y,1/3+x-y,1/3+z
1/3-y,2/3+x-y,2/3+z
-x+y,-x,z
2/3-x+y,1/3-x,1/3+z
1/3-x+y,2/3-x,2/3+z

loop_
_atom_site_aniso_label
_atom_site_aniso_U_11
_atom_site_aniso_U_22
_atom_site_aniso_U_33
_atom_site_aniso_U_12
_atom_site_aniso_U_13
_atom_site_aniso_U_23
Ca 0.01100 0.01100 0.01010 0.00550 0.00000 0.00000
Na 0.01100 0.01100 0.01010 0.00550 0.00000 0.00000
K 0.01100 0.01100 0.01010 0.00550 0.00000 0.00000
Mg1 0.00410 0.00410 0.01180 0.00120 0.00190 -0.00190
Al 0.00520 0.00440 0.00690 0.00240 -0.00050 0.00020
V 0.00520 0.00440 0.00690 0.00240 -0.00050 0.00020
Mg2 0.00520 0.00440 0.00690 0.00240 -0.00050 0.00020
Si 0.00360 0.00400 0.00630 0.00180 0.00030 0.00020
B 0.00400 0.00400 0.01090 0.00140 0.00020 -0.00020
O1 0.00660 0.00660 0.01100 0.00330 0.00000 0.00000
O-H1 0.00660 0.00660 0.01100 0.00330 0.00000 0.00000
F1 0.00660 0.00660 0.01100 0.00330 0.00000 0.00000
O2 0.00810 0.00810 0.01310 0.00510 0.00110 -0.00110
O-H3 0.01100 0.01100 0.00740 0.00410 -0.00040 0.00040
O4 0.00760 0.00760 0.00820 0.00000 -0.00050 0.00050
O5 0.00630 0.00630 0.01190 -0.00090 -0.00060 0.00060
O6 0.00920 0.00980 0.00800 0.00530 0.00100 0.00110
O7 0.00620 0.00700 0.01020 0.00180 0.00110 0.00150
O8 0.00710 0.00430 0.01660 0.00240 -0.00220 -0.00070

loop_
_atom_site_label
_atom_site_fract_x
_atom_site_fract_y
_atom_site_fract_z
_atom_site_occupancy
_atom_site_type_symbol
_atom_site_attached_hydrogens
Ca 0.00000 0.00000 0.85760 0.64000 Ca 0
Na 0.00000 0.00000 0.85760 0.34000 Na 0
K 0.00000 0.00000 0.85760 0.02000 K 0
Mg1 0.06300 -0.06300 0.45310 1.00000 Mg 0
Al 0.26160 0.29790 0.47100 0.95000 Al 0
V 0.26160 0.29790 0.47100 0.01000 V 0
Mg2 0.26160 0.29790 0.47100 0.04000 Mg 0
Si 0.19010 0.19190 0.08400 1.00000 Si 0
B -0.10970 0.10970 0.63120 1.00000 B 0
O1 0.00000 0.00000 0.31010 0.22000 O 0
O-H1 0.00000 0.00000 0.31010 0.32000 O 1
F1 0.00000 0.00000 0.31010 0.46000 F 0
O2 -0.06050 0.06050 0.60610 1.00000 O 0
O-H3 0.13380 -0.13380 0.57070 1.00000 O 1
O4 -0.09240 0.09240 0.01210 1.00000 O 0
O5 0.09050 -0.09050 -0.00800 1.00000 O 0
O6 0.18640 0.19580 0.30550 1.00000 O 0
O7 0.28420 0.28520 0.00320 1.00000 O 0
O8 0.26700 0.10960 0.64140 1.00000 O 0

loop_
_cod_changelog_entry_id
_cod_changelog_entry_author
_cod_changelog_entry_date
_cod_changelog_entry_text
1
;cod-tools version 3.8.0
Id: cif_guess_AMCSD_atom_types 9574 2023-05-10 09:00:05Z saulius
;
2023-05-10T18:55:18+03:00
;Derived atom types and hydrogen counts
from atom names that follow the AMCSD naming convention
(Wat == water, O-H == hydroxyl).
;
2
;cod-tools version 3.10.1
Id: cif_fix_AMCSD_atom_labels 10224 2024-08-07 11:09:31Z saulius
;
2024-08-07T19:40:13+03:00
;Changed the following '_atom_site_label' values:
the first duplicated label 'Mg'  converted to 'Mg1'
duplicated label 'Mg' at index 6 converted to 'Mg2'
;

loop_
_cod_related_entry_id
_cod_related_entry_database
_cod_related_entry_code
1 AMCSD 0019010
